data_7155762
loop_
_publ_author_name
'Zhao, Yu-Lei'
'Yuan, Yang'
'Xu, Murong'
'Zheng, Zhong'
'Zhang, Runhua'
'LI, Yanzhong'

_publ_section_title
;
 Selective synthesis of pyrrolo[1,2-a]azepines or 4,6-dicarbonyl indoles
 via tandem reactions of alkynones with pyrrole derivatives
;
_journal_name_full 'Org. Biomol. Chem.'
_journal_paper_doi 10.1039/C7OB01516J
_journal_year 2017
_chemical_absolute_configuration ad
_chemical_formula_sum 'C29 H19 Cl2 N O2'
_chemical_formula_weight 484.35
_chemical_name_systematic
; 
 ? 
;
_space_group_crystal_system monoclinic
_space_group_IT_number 5
_space_group_name_Hall 'C 2y'
_space_group_name_H-M_alt 'C 1 2 1'
_symmetry_space_group_name_Hall 'C 2y'
_symmetry_space_group_name_H-M 'C 1 2 1'
_atom_sites_solution_hydrogens geom
_audit_creation_method SHELXL-2013
_audit_update_record
;
2017-01-17 deposited with the CCDC.
2017-07-13 downloaded from the CCDC.
;
_cell_angle_alpha 90
_cell_angle_beta 115.572(3)
_cell_angle_gamma 90
_cell_formula_units_Z 4
_cell_length_a 26.413(4)
_cell_length_b 8.3862(13)
_cell_length_c 12.2342(18)
_cell_measurement_reflns_used 1297
_cell_measurement_temperature 293(2)
_cell_measurement_theta_max 39.025
_cell_measurement_theta_min 5.150
_cell_volume 2444.5(6)
_computing_cell_refinement 'Bruker SMART'
_computing_data_collection 'Bruker SMART'
_computing_data_reduction 'Bruker SHELXTL'
_computing_molecular_graphics 'Bruker SHELXTL'
_computing_publication_material 'Bruker SHELXTL'
_computing_structure_refinement 'SHELXL-2013 (Sheldrick, 2013)'
_computing_structure_solution 'Bruker SHELXTL'
_diffrn_ambient_temperature 293(2)
_diffrn_measured_fraction_theta_full 0.998
_diffrn_measured_fraction_theta_max 0.998
_diffrn_measurement_device_type 'CCD area detector'
_diffrn_measurement_method 'phi and omega scans'
_diffrn_radiation_type MoK\a
_diffrn_radiation_wavelength 0.71073
_diffrn_reflns_av_R_equivalents 0.0334
_diffrn_reflns_av_unetI/netI 0.0622
_diffrn_reflns_Laue_measured_fraction_full 0.998
_diffrn_reflns_Laue_measured_fraction_max 0.998
_diffrn_reflns_limit_h_max 31
_diffrn_reflns_limit_h_min -31
_diffrn_reflns_limit_k_max 10
_diffrn_reflns_limit_k_min -10
_diffrn_reflns_limit_l_max 14
_diffrn_reflns_limit_l_min -13
_diffrn_reflns_number 7073
_diffrn_reflns_point_group_measured_fraction_full 0.941
_diffrn_reflns_point_group_measured_fraction_max 0.939
_diffrn_reflns_theta_full 25.242
_diffrn_reflns_theta_max 25.495
_diffrn_reflns_theta_min 1.898
_exptl_absorpt_coefficient_mu 0.292
_exptl_absorpt_correction_T_max 0.7456
_exptl_absorpt_correction_T_min 0.6426
_exptl_absorpt_correction_type multi-scan
_exptl_absorpt_process_details sadabs
_exptl_crystal_colour colorless
_exptl_crystal_density_diffrn 1.316
_exptl_crystal_description prismatic
_exptl_crystal_F_000 1000
_exptl_crystal_size_max 0.200
_exptl_crystal_size_mid 0.150
_exptl_crystal_size_min 0.120
_refine_diff_density_max 0.316
_refine_diff_density_min -0.201
_refine_diff_density_rms 0.043
_refine_ls_abs_structure_details
; 
 Flack x determined using 995 quotients [(I+)-(I-)]/[(I+)+(I-)] 
 (Parsons and Flack (2004), Acta Cryst. A60, s61). 
;
_refine_ls_abs_structure_Flack -0.09(7)
_refine_ls_extinction_method none
_refine_ls_goodness_of_fit_ref 0.996
_refine_ls_hydrogen_treatment constr
_refine_ls_matrix_type full
_refine_ls_number_parameters 308
_refine_ls_number_reflns 4266
_refine_ls_number_restraints 1
_refine_ls_restrained_S_all 0.996
_refine_ls_R_factor_all 0.0832
_refine_ls_R_factor_gt 0.0555
_refine_ls_shift/su_max 0.000
_refine_ls_shift/su_mean 0.000
_refine_ls_structure_factor_coef Fsqd
_refine_ls_weighting_details 'w=1/[\s^2^(Fo^2^)+(0.0830P)^2^] where P=(Fo^2^+2Fc^2^)/3'
_refine_ls_weighting_scheme calc
_refine_ls_wR_factor_gt 0.1364
_refine_ls_wR_factor_ref 0.1542
_reflns_Friedel_coverage 0.753
_reflns_Friedel_fraction_full 0.874
_reflns_Friedel_fraction_max 0.871
_reflns_number_gt 2919
_reflns_number_total 4266
_reflns_threshold_expression 'I > 2\s(I)'
_cod_data_source_file c7ob01516j2.cif
_cod_data_source_block cd16445
_cod_database_code 7155762
_shelx_space_group_comment
; 
The symmetry employed for this shelxl refinement is uniquely defined 
by the following loop, which should always be used as a source of 
symmetry information in preference to the above space-group names. 
They are only intended as comments. 
;
_shelx_estimated_absorpt_t_min 0.944
_shelx_estimated_absorpt_t_max 0.966
_shelxl_version_number 2013-4

loop_
_space_group_symop_operation_xyz
'x, y, z'
'-x, y, -z'
'x+1/2, y+1/2, z'
'-x+1/2, y+1/2, -z'

loop_
_atom_site_label
_atom_site_type_symbol
_atom_site_fract_x
_atom_site_fract_y
_atom_site_fract_z
_atom_site_U_iso_or_equiv
_atom_site_adp_type
_atom_site_occupancy
_atom_site_site_symmetry_order
_atom_site_calc_flag
_atom_site_refinement_flags_posn
_atom_site_refinement_flags_adp
Cl1 Cl 0.92975(8) 0.0271(3) 1.53526(14) 0.1043(7) Uani 1 1 d . .
Cl2 Cl 0.39285(9) 0.5432(3) 0.8717(2) 0.1204(9) Uani 1 1 d . .
N1 N 0.63227(16) 0.0869(5) 0.6492(3) 0.0539(11) Uani 1 1 d . .
O1 O 0.81767(15) 0.2509(6) 0.9598(3) 0.0770(13) Uani 1 1 d . .
O2 O 0.53189(15) 0.0024(6) 0.7163(4) 0.0822(13) Uani 1 1 d . .
C1 C 0.64634(18) 0.1229(7) 0.7683(4) 0.0513(13) Uani 1 1 d . .
C2 C 0.61275(19) 0.1563(7) 0.8282(4) 0.0564(13) Uani 1 1 d . .
C3 C 0.6402(2) 0.2007(8) 0.9494(5) 0.0631(15) Uani 1 1 d . .
H3 H 0.6188 0.2271 0.9904 0.076 Uiso 1 1 calc R U
C4 C 0.6973(2) 0.2070(7) 1.0105(4) 0.0597(15) Uani 1 1 d . .
H4 H 0.7135 0.2356 1.0919 0.072 Uiso 1 1 calc R U
C5 C 0.73162(19) 0.1718(6) 0.9542(4) 0.0504(12) Uani 1 1 d . .
C6 C 0.70525(19) 0.1322(6) 0.8301(4) 0.0494(12) Uani 1 1 d . .
C7 C 0.7265(2) 0.0978(6) 0.7441(4) 0.0548(13) Uani 1 1 d . .
H7 H 0.7641 0.0936 0.7587 0.066 Uiso 1 1 calc R U
C8 C 0.6811(2) 0.0722(7) 0.6356(4) 0.0546(13) Uani 1 1 d . .
C9 C 0.6824(2) 0.0367(8) 0.5188(4) 0.0589(14) Uani 1 1 d . .
C10 C 0.7147(2) 0.1253(10) 0.4800(6) 0.0783(18) Uani 1 1 d . .
H10 H 0.7352 0.2108 0.5264 0.094 Uiso 1 1 calc R U
C11 C 0.7172(3) 0.0891(11) 0.3720(6) 0.097(2) Uani 1 1 d . .
H11 H 0.7401 0.1496 0.3477 0.116 Uiso 1 1 calc R U
C12 C 0.6875(4) -0.0311(13) 0.3023(6) 0.104(3) Uani 1 1 d . .
H12 H 0.6887 -0.0525 0.2289 0.125 Uiso 1 1 calc R U
C13 C 0.6554(3) -0.1221(10) 0.3403(7) 0.100(2) Uani 1 1 d . .
H13 H 0.6355 -0.2081 0.2935 0.120 Uiso 1 1 calc R U
C14 C 0.6520(3) -0.0884(9) 0.4469(6) 0.0811(19) Uani 1 1 d . .
H14 H 0.6292 -0.1500 0.4707 0.097 Uiso 1 1 calc R U
C15 C 0.5778(2) 0.1048(9) 0.5501(5) 0.0736(17) Uani 1 1 d . .
H15A H 0.5560 0.0106 0.5433 0.110 Uiso 1 1 calc R U
H15B H 0.5817 0.1201 0.4763 0.110 Uiso 1 1 calc R U
H15C H 0.5593 0.1955 0.5643 0.110 Uiso 1 1 calc R U
C16 C 0.7934(2) 0.1947(7) 1.0145(4) 0.0537(13) Uani 1 1 d . .
C17 C 0.82562(18) 0.1486(6) 1.1443(4) 0.0494(12) Uani 1 1 d . .
C18 C 0.8070(2) 0.0387(7) 1.2020(4) 0.0576(13) Uani 1 1 d . .
H18 H 0.7722 -0.0092 1.1600 0.069 Uiso 1 1 calc R U
C19 C 0.8397(2) -0.0016(8) 1.3222(5) 0.0662(15) Uani 1 1 d . .
H19 H 0.8273 -0.0775 1.3605 0.079 Uiso 1 1 calc R U
C20 C 0.8899(2) 0.0708(8) 1.3829(5) 0.0671(16) Uani 1 1 d . .
C21 C 0.9104(2) 0.1785(8) 1.3279(5) 0.0704(16) Uani 1 1 d . .
H21 H 0.9457 0.2239 1.3703 0.084 Uiso 1 1 calc R U
C22 C 0.8777(2) 0.2185(7) 1.2081(5) 0.0593(14) Uani 1 1 d . .
H22 H 0.8908 0.2929 1.1700 0.071 Uiso 1 1 calc R U
C23 C 0.5511(2) 0.1226(8) 0.7763(5) 0.0615(15) Uani 1 1 d . .
C24 C 0.5137(2) 0.2315(8) 0.8018(5) 0.0590(14) Uani 1 1 d . .
C25 C 0.4631(2) 0.1704(9) 0.7959(5) 0.0726(17) Uani 1 1 d . .
H25 H 0.4547 0.0631 0.7780 0.087 Uiso 1 1 calc R U
C26 C 0.4264(3) 0.2642(13) 0.8156(6) 0.087(2) Uani 1 1 d . .
H26 H 0.3932 0.2216 0.8122 0.104 Uiso 1 1 calc R U
C27 C 0.4383(3) 0.4223(11) 0.8408(6) 0.078(2) Uani 1 1 d . .
C28 C 0.4867(3) 0.4890(10) 0.8441(5) 0.0809(19) Uani 1 1 d . .
H28 H 0.4937 0.5975 0.8586 0.097 Uiso 1 1 calc R U
C29 C 0.5250(2) 0.3898(8) 0.8250(5) 0.0661(16) Uani 1 1 d . .
H29 H 0.5582 0.4321 0.8284 0.079 Uiso 1 1 calc R U

loop_
_atom_site_aniso_label
_atom_site_aniso_U_11
_atom_site_aniso_U_22
_atom_site_aniso_U_33
_atom_site_aniso_U_23
_atom_site_aniso_U_13
_atom_site_aniso_U_12
Cl1 0.1061(13) 0.1189(15) 0.0524(9) 0.0163(10) 0.0009(8) 0.0096(12)
Cl2 0.1115(15) 0.155(2) 0.1209(15) 0.0588(15) 0.0746(13) 0.0806(15)
N1 0.038(2) 0.078(3) 0.039(2) -0.005(2) 0.0108(18) 0.0007(19)
O1 0.052(2) 0.128(4) 0.051(2) -0.001(2) 0.0225(18) -0.016(2)
O2 0.051(2) 0.105(4) 0.088(3) -0.025(3) 0.028(2) -0.005(2)
C1 0.040(3) 0.069(3) 0.044(3) -0.001(2) 0.018(2) 0.005(2)
C2 0.039(3) 0.080(4) 0.046(3) -0.001(3) 0.015(2) 0.002(3)
C3 0.052(3) 0.094(4) 0.047(3) 0.001(3) 0.026(3) 0.009(3)
C4 0.046(3) 0.094(4) 0.035(3) -0.003(3) 0.013(2) 0.002(3)
C5 0.042(3) 0.065(3) 0.039(3) 0.002(2) 0.012(2) 0.005(2)
C6 0.041(3) 0.065(3) 0.043(3) -0.004(2) 0.018(2) 0.002(2)
C7 0.044(3) 0.073(4) 0.046(3) -0.008(3) 0.018(2) 0.002(2)
C8 0.050(3) 0.067(4) 0.048(3) -0.004(2) 0.022(2) 0.004(2)
C9 0.049(3) 0.080(4) 0.046(3) -0.008(3) 0.019(2) 0.007(3)
C10 0.069(4) 0.104(5) 0.070(4) -0.015(4) 0.037(3) -0.004(4)
C11 0.100(5) 0.143(8) 0.064(4) -0.005(5) 0.049(4) 0.014(5)
C12 0.107(6) 0.151(8) 0.052(4) -0.011(5) 0.032(4) 0.043(6)
C13 0.101(5) 0.118(7) 0.070(5) -0.042(4) 0.026(4) 0.008(5)
C14 0.092(5) 0.085(5) 0.061(4) -0.020(3) 0.028(3) -0.003(4)
C15 0.060(3) 0.106(5) 0.043(3) -0.006(3) 0.011(3) 0.001(3)
C16 0.047(3) 0.070(4) 0.046(3) -0.007(3) 0.022(2) 0.002(3)
C17 0.039(3) 0.065(3) 0.040(3) -0.005(2) 0.013(2) 0.006(2)
C18 0.047(3) 0.068(4) 0.049(3) -0.007(3) 0.011(2) -0.003(3)
C19 0.066(4) 0.067(4) 0.058(3) 0.009(3) 0.020(3) 0.001(3)
C20 0.063(4) 0.072(4) 0.045(3) 0.006(3) 0.003(3) 0.013(3)
C21 0.054(3) 0.079(4) 0.055(3) -0.001(3) 0.003(3) -0.001(3)
C22 0.052(3) 0.069(4) 0.050(3) -0.005(3) 0.016(3) 0.001(3)
C23 0.046(3) 0.092(4) 0.044(3) -0.003(3) 0.017(2) -0.002(3)
C24 0.047(3) 0.086(5) 0.043(3) 0.006(3) 0.019(2) 0.004(3)
C25 0.054(3) 0.103(5) 0.068(4) 0.004(3) 0.032(3) 0.002(3)
C26 0.054(4) 0.139(8) 0.072(4) 0.013(5) 0.032(3) 0.011(4)
C27 0.060(4) 0.125(7) 0.055(4) 0.032(4) 0.030(3) 0.043(4)
C28 0.084(4) 0.092(5) 0.066(4) 0.018(3) 0.031(3) 0.026(4)
C29 0.048(3) 0.092(5) 0.058(3) 0.015(3) 0.022(3) 0.009(3)

loop_
_atom_type_symbol
_atom_type_description
_atom_type_scat_dispersion_real
_atom_type_scat_dispersion_imag
_atom_type_scat_source
C C 0.0033 0.0016 'International Tables Vol C Tables 4.2.6.8 and 6.1.1.4'
H H 0.0000 0.0000 'International Tables Vol C Tables 4.2.6.8 and 6.1.1.4'
N N 0.0061 0.0033 'International Tables Vol C Tables 4.2.6.8 and 6.1.1.4'
O O 0.0106 0.0060 'International Tables Vol C Tables 4.2.6.8 and 6.1.1.4'
Cl Cl 0.1484 0.1585 'International Tables Vol C Tables 4.2.6.8 and 6.1.1.4'

loop_
_geom_angle_atom_site_label_1
_geom_angle_atom_site_label_2
_geom_angle_atom_site_label_3
_geom_angle
C1 N1 C8 108.0(4)
C1 N1 C15 126.0(4)
C8 N1 C15 123.9(4)
N1 C1 C2 131.0(4)
N1 C1 C6 108.2(4)
C2 C1 C6 120.7(4)
C3 C2 C1 117.1(4)
C3 C2 C23 118.2(4)
C1 C2 C23 124.0(5)
C4 C3 C2 122.5(5)
C4 C3 H3 118.7
C2 C3 H3 118.7
C3 C4 C5 121.7(5)
C3 C4 H4 119.2
C5 C4 H4 119.2
C4 C5 C6 117.4(4)
C4 C5 C16 122.6(4)
C6 C5 C16 119.5(4)
C1 C6 C5 120.6(4)
C1 C6 C7 106.9(4)
C5 C6 C7 132.5(4)
C8 C7 C6 106.8(4)
C8 C7 H7 126.6
C6 C7 H7 126.6
C7 C8 N1 110.1(4)
C7 C8 C9 126.5(4)
N1 C8 C9 123.4(4)
C10 C9 C14 118.1(5)
C10 C9 C8 120.5(5)
C14 C9 C8 121.3(5)
C9 C10 C11 120.5(7)
C9 C10 H10 119.7
C11 C10 H10 119.7
C12 C11 C10 121.2(8)
C12 C11 H11 119.4
C10 C11 H11 119.4
C11 C12 C13 119.0(7)
C11 C12 H12 120.5
C13 C12 H12 120.5
C12 C13 C14 120.9(7)
C12 C13 H13 119.6
C14 C13 H13 119.6
C13 C14 C9 120.1(7)
C13 C14 H14 119.9
C9 C14 H14 119.9
N1 C15 H15A 109.5
N1 C15 H15B 109.5
H15A C15 H15B 109.5
N1 C15 H15C 109.5
H15A C15 H15C 109.5
H15B C15 H15C 109.5
O1 C16 C5 120.6(5)
O1 C16 C17 119.7(4)
C5 C16 C17 119.7(4)
C18 C17 C22 118.9(5)
C18 C17 C16 123.6(4)
C22 C17 C16 117.5(5)
C17 C18 C19 120.7(5)
C17 C18 H18 119.6
C19 C18 H18 119.6
C20 C19 C18 119.1(5)
C20 C19 H19 120.4
C18 C19 H19 120.4
C19 C20 C21 121.9(5)
C19 C20 Cl1 119.4(5)
C21 C20 Cl1 118.8(5)
C20 C21 C22 118.8(5)
C20 C21 H21 120.6
C22 C21 H21 120.6
C21 C22 C17 120.5(6)
C21 C22 H22 119.7
C17 C22 H22 119.7
O2 C23 C24 119.8(5)
O2 C23 C2 120.2(5)
C24 C23 C2 119.9(5)
C29 C24 C25 119.0(6)
C29 C24 C23 122.7(5)
C25 C24 C23 118.2(6)
C26 C25 C24 121.3(7)
C26 C25 H25 119.3
C24 C25 H25 119.3
C25 C26 C27 119.6(6)
C25 C26 H26 120.2
C27 C26 H26 120.2
C26 C27 C28 121.4(6)
C26 C27 Cl2 120.2(6)
C28 C27 Cl2 118.4(7)
C27 C28 C29 118.6(7)
C27 C28 H28 120.7
C29 C28 H28 120.7
C24 C29 C28 120.1(6)
C24 C29 H29 119.9
C28 C29 H29 119.9

loop_
_geom_bond_atom_site_label_1
_geom_bond_atom_site_label_2
_geom_bond_distance
Cl1 C20 1.739(5)
Cl2 C27 1.733(6)
N1 C1 1.373(6)
N1 C8 1.376(6)
N1 C15 1.434(7)
O1 C16 1.205(6)
O2 C23 1.221(7)
C1 C2 1.401(6)
C1 C6 1.408(6)
C2 C3 1.391(7)
C2 C23 1.498(7)
C3 C4 1.365(7)
C3 H3 0.9300
C4 C5 1.388(7)
C4 H4 0.9300
C5 C6 1.409(6)
C5 C16 1.484(7)
C6 C7 1.420(7)
C7 C8 1.369(7)
C7 H7 0.9300
C8 C9 1.474(7)
C9 C10 1.362(9)
C9 C14 1.382(9)
C10 C11 1.384(8)
C10 H10 0.9300
C11 C12 1.335(12)
C11 H11 0.9300
C12 C13 1.364(11)
C12 H12 0.9300
C13 C14 1.374(8)
C13 H13 0.9300
C14 H14 0.9300
C15 H15A 0.9600
C15 H15B 0.9600
C15 H15C 0.9600
C16 C17 1.493(7)
C17 C18 1.373(7)
C17 C22 1.385(7)
C18 C19 1.388(7)
C18 H18 0.9300
C19 C20 1.352(8)
C19 H19 0.9300
C20 C21 1.369(8)
C21 C22 1.383(7)
C21 H21 0.9300
C22 H22 0.9300
C23 C24 1.473(8)
C24 C29 1.363(9)
C24 C25 1.404(8)
C25 C26 1.348(9)
C25 H25 0.9300
C26 C27 1.366(11)
C26 H26 0.9300
C27 C28 1.379(10)
C28 C29 1.407(9)
C28 H28 0.9300
C29 H29 0.9300

loop_
_geom_torsion_atom_site_label_1
_geom_torsion_atom_site_label_2
_geom_torsion_atom_site_label_3
_geom_torsion_atom_site_label_4
_geom_torsion
C8 N1 C1 C2 177.1(6)
C15 N1 C1 C2 12.9(10)
C8 N1 C1 C6 0.5(6)
C15 N1 C1 C6 -163.6(5)
N1 C1 C2 C3 -175.2(6)
C6 C1 C2 C3 1.0(8)
N1 C1 C2 C23 14.7(10)
C6 C1 C2 C23 -169.1(5)
C1 C2 C3 C4 -2.3(9)
C23 C2 C3 C4 168.4(6)
C2 C3 C4 C5 1.1(9)
C3 C4 C5 C6 1.3(8)
C3 C4 C5 C16 173.2(5)
N1 C1 C6 C5 178.4(5)
C2 C1 C6 C5 1.4(8)
N1 C1 C6 C7 -0.9(6)
C2 C1 C6 C7 -177.9(5)
C4 C5 C6 C1 -2.5(8)
C16 C5 C6 C1 -174.6(5)
C4 C5 C6 C7 176.5(6)
C16 C5 C6 C7 4.4(9)
C1 C6 C7 C8 0.9(6)
C5 C6 C7 C8 -178.2(6)
C6 C7 C8 N1 -0.7(6)
C6 C7 C8 C9 178.2(5)
C1 N1 C8 C7 0.1(6)
C15 N1 C8 C7 164.6(5)
C1 N1 C8 C9 -178.8(5)
C15 N1 C8 C9 -14.3(8)
C7 C8 C9 C10 -47.4(9)
N1 C8 C9 C10 131.3(6)
C7 C8 C9 C14 131.2(6)
N1 C8 C9 C14 -50.0(8)
C14 C9 C10 C11 -0.6(10)
C8 C9 C10 C11 178.0(6)
C9 C10 C11 C12 1.2(11)
C10 C11 C12 C13 -1.8(11)
C11 C12 C13 C14 2.0(12)
C12 C13 C14 C9 -1.5(11)
C10 C9 C14 C13 0.8(10)
C8 C9 C14 C13 -177.9(6)
C4 C5 C16 O1 -137.8(6)
C6 C5 C16 O1 33.9(8)
C4 C5 C16 C17 41.8(8)
C6 C5 C16 C17 -146.5(5)
O1 C16 C17 C18 -157.2(5)
C5 C16 C17 C18 23.1(7)
O1 C16 C17 C22 21.0(7)
C5 C16 C17 C22 -158.6(5)
C22 C17 C18 C19 0.2(8)
C16 C17 C18 C19 178.4(5)
C17 C18 C19 C20 1.1(8)
C18 C19 C20 C21 -2.5(9)
C18 C19 C20 Cl1 177.3(4)
C19 C20 C21 C22 2.5(9)
Cl1 C20 C21 C22 -177.3(5)
C20 C21 C22 C17 -1.1(8)
C18 C17 C22 C21 -0.2(8)
C16 C17 C22 C21 -178.5(5)
C3 C2 C23 O2 -132.4(6)
C1 C2 C23 O2 37.5(9)
C3 C2 C23 C24 45.1(8)
C1 C2 C23 C24 -145.0(5)
O2 C23 C24 C29 -154.3(6)
C2 C23 C24 C29 28.2(8)
O2 C23 C24 C25 22.6(8)
C2 C23 C24 C25 -154.9(5)
C29 C24 C25 C26 -1.6(9)
C23 C24 C25 C26 -178.6(5)
C24 C25 C26 C27 0.6(9)
C25 C26 C27 C28 1.3(10)
C25 C26 C27 Cl2 -177.7(5)
C26 C27 C28 C29 -2.2(9)
Cl2 C27 C28 C29 176.8(4)
C25 C24 C29 C28 0.7(9)
C23 C24 C29 C28 177.5(5)
C27 C28 C29 C24 1.2(9)
